data_4089246
loop_
_publ_author_name
'Aghazadeh Meshgi, Mohammad'
'Zitz, Rainer'
'Walewska, Ma\/lgorzata'
'Baumgartner, Judith'
'Marschner, Christoph'

_publ_section_title
;
 Tuning the Si-N Interaction in Metalated Oligosilanylsilatranes.
;
_journal_issue 7
_journal_name_full Organometallics
_journal_page_first 1365
_journal_page_last 1371
_journal_paper_doi 10.1021/acs.organomet.7b00084
_journal_volume 36
_journal_year 2017
_chemical_formula_sum 'C12 H31 N O3 Si4'
_chemical_formula_weight 349.74
_space_group_IT_number 2
_space_group_name_Hall '-P 1'
_space_group_name_H-M_alt 'P -1'
_symmetry_cell_setting triclinic
_symmetry_space_group_name_H-M 'P -1'
_atom_sites_solution_hydrogens geom
_atom_sites_solution_primary direct
_atom_sites_solution_secondary difmap
_audit_creation_method SHELXL-97
_cell_angle_alpha 88.725(6)
_cell_angle_beta 87.958(6)
_cell_angle_gamma 70.280(6)
_cell_formula_units_Z 2
_cell_length_a 7.679(3)
_cell_length_b 11.337(4)
_cell_length_c 12.014(5)
_cell_measurement_reflns_used 4281
_cell_measurement_temperature 100(2)
_cell_measurement_theta_max 52.499
_cell_measurement_theta_min 5.056
_cell_volume 983.9(7)
_computing_cell_refinement 'Bruker XSCANS'
_computing_data_collection 'Bruker XSCANS'
_computing_data_reduction 'Bruker SHELXTL'
_computing_molecular_graphics 'Bruker SHELXTL'
_computing_publication_material 'Bruker SHELXTL'
_computing_structure_refinement 'SHELXL-97 (Sheldrick, 1997)'
_computing_structure_solution 'SHELXS-97 (Sheldrick, 1990)'
_diffrn_ambient_temperature 100(2)
_diffrn_measured_fraction_theta_full 0.976
_diffrn_measured_fraction_theta_max 0.976
_diffrn_measurement_device_type 'SMART APEX'
_diffrn_measurement_method '\w scans'
_diffrn_radiation_monochromator graphite
_diffrn_radiation_source 'fine-focus sealed tube'
_diffrn_radiation_type MoK\a
_diffrn_radiation_wavelength 0.71073
_diffrn_reflns_av_R_equivalents 0.0266
_diffrn_reflns_av_sigmaI/netI 0.0417
_diffrn_reflns_limit_h_max 9
_diffrn_reflns_limit_h_min -9
_diffrn_reflns_limit_k_max 13
_diffrn_reflns_limit_k_min -13
_diffrn_reflns_limit_l_max 14
_diffrn_reflns_limit_l_min -14
_diffrn_reflns_number 7218
_diffrn_reflns_theta_full 25.50
_diffrn_reflns_theta_max 25.50
_diffrn_reflns_theta_min 1.70
_exptl_absorpt_coefficient_mu 0.308
_exptl_absorpt_correction_T_max 0.9758
_exptl_absorpt_correction_T_min 0.9410
_exptl_absorpt_correction_type multi-scan
_exptl_absorpt_process_details SADABAS
_exptl_crystal_colour colorless
_exptl_crystal_density_diffrn 1.181
_exptl_crystal_density_method 'not measured'
_exptl_crystal_description blocks
_exptl_crystal_F_000 380
_exptl_crystal_size_max 0.20
_exptl_crystal_size_mid 0.11
_exptl_crystal_size_min 0.08
_refine_diff_density_max 1.006
_refine_diff_density_min -0.422
_refine_diff_density_rms 0.118
_refine_ls_extinction_method none
_refine_ls_goodness_of_fit_ref 1.082
_refine_ls_hydrogen_treatment mixed
_refine_ls_matrix_type full
_refine_ls_number_parameters 210
_refine_ls_number_reflns 3571
_refine_ls_number_restraints 0
_refine_ls_restrained_S_all 1.082
_refine_ls_R_factor_all 0.0749
_refine_ls_R_factor_gt 0.0697
_refine_ls_shift/su_max 0.000
_refine_ls_shift/su_mean 0.000
_refine_ls_structure_factor_coef Fsqd
_refine_ls_weighting_details 'calc w=1/[\s^2^(Fo^2^)+(0.1156P)^2^+1.9288P] where P=(Fo^2^+2Fc^2^)/3'
_refine_ls_weighting_scheme calc
_refine_ls_wR_factor_gt 0.1921
_refine_ls_wR_factor_ref 0.1966
_reflns_number_gt 3238
_reflns_number_total 3571
_reflns_threshold_expression >2sigma(I)
_cod_data_source_file om7b00084_si_002.cif
_cod_data_source_block 6_1158j
_cod_original_sg_symbol_H-M P-1
_cod_database_code 4089246

loop_
_symmetry_equiv_pos_as_xyz
'x, y, z'
'-x, -y, -z'

loop_
_atom_site_label
_atom_site_type_symbol
_atom_site_fract_x
_atom_site_fract_y
_atom_site_fract_z
_atom_site_U_iso_or_equiv
_atom_site_adp_type
_atom_site_occupancy
_atom_site_symmetry_multiplicity
_atom_site_calc_flag
_atom_site_refinement_flags
_atom_site_disorder_assembly
_atom_site_disorder_group
C2 C 0.2513(9) 0.4033(5) 0.3522(5) 0.0260(16) Uani 0.632(9) 1 d P A 1
H2A H 0.1211 0.4159 0.3350 0.031 Uiso 0.632(9) 1 calc PR A 1
H2B H 0.3173 0.4168 0.2834 0.031 Uiso 0.632(9) 1 calc PR A 1
C4 C 0.2465(9) 0.1864(6) 0.3532(5) 0.0274(16) Uani 0.632(9) 1 d P A 1
H4A H 0.2208 0.2026 0.2731 0.033 Uiso 0.632(9) 1 calc PR A 1
H4B H 0.3281 0.0984 0.3628 0.033 Uiso 0.632(9) 1 calc PR A 1
C22 C 0.3953(13) 0.4060(8) 0.3802(8) 0.020(3) Uani 0.368(9) 1 d P A 2
H22A H 0.5222 0.3927 0.4048 0.024 Uiso 0.368(9) 1 calc PR A 2
H22B H 0.3862 0.4329 0.3010 0.024 Uiso 0.368(9) 1 calc PR A 2
C44 C 0.2015(15) 0.2805(11) 0.3368(8) 0.023(3) Uani 0.368(9) 1 d P A 2
H44A H 0.2471 0.2348 0.2666 0.028 Uiso 0.368(9) 1 calc PR A 2
H44B H 0.1235 0.3675 0.3187 0.028 Uiso 0.368(9) 1 calc PR A 2
Si1 Si 0.25949(13) 0.29105(9) 0.57246(8) 0.0184(3) Uani 1 1 d . A .
Si2 Si 0.16381(13) 0.30771(9) 0.76177(8) 0.0176(3) Uani 1 1 d . . .
Si3 Si 0.33303(14) 0.40413(10) 0.86144(9) 0.0218(3) Uani 1 1 d . . .
Si4 Si 0.18456(16) 0.11523(10) 0.84266(8) 0.0250(3) Uani 1 1 d . . .
H90 H -0.027(6) 0.387(4) 0.775(4) 0.036(12) Uiso 1 1 d . . .
N1 N 0.3410(5) 0.2794(3) 0.3986(3) 0.0288(8) Uani 1 1 d . . .
O1 O 0.2335(4) 0.4427(2) 0.5532(2) 0.0258(6) Uani 1 1 d . . .
O2 O 0.0995(4) 0.2338(3) 0.5286(2) 0.0272(6) Uani 1 1 d . . .
O3 O 0.4734(3) 0.1881(2) 0.5874(2) 0.0246(6) Uani 1 1 d . . .
C1 C 0.2622(5) 0.4948(4) 0.4475(3) 0.0246(8) Uani 1 1 d . A .
H1A H 0.3849 0.5056 0.4442 0.029 Uiso 1 1 calc R B 1
H1B H 0.1663 0.5780 0.4371 0.029 Uiso 1 1 calc R B 1
C3 C 0.0820(7) 0.2088(4) 0.4154(3) 0.0358(10) Uani 1 1 d . A .
H3A H 0.0418 0.1347 0.4112 0.043 Uiso 1 1 calc R C 1
H3B H -0.0152 0.2811 0.3824 0.043 Uiso 1 1 calc R C 1
C5 C 0.6019(6) 0.1480(5) 0.4976(4) 0.0467(13) Uani 1 1 d . A .
H5A H 0.6336 0.0565 0.4888 0.056 Uiso 1 1 calc R . .
H5B H 0.7168 0.1644 0.5149 0.056 Uiso 1 1 calc R . .
C6 C 0.5323(6) 0.2105(6) 0.3934(4) 0.0596(17) Uani 1 1 d . A .
H6A H 0.6008 0.2679 0.3722 0.072 Uiso 1 1 calc R . .
H6B H 0.5567 0.1468 0.3344 0.072 Uiso 1 1 calc R . .
C7 C 0.5852(5) 0.3279(4) 0.8246(4) 0.0359(10) Uani 1 1 d . . .
H7A H 0.6043 0.3310 0.7437 0.054 Uiso 1 1 calc R . .
H7B H 0.6263 0.2403 0.8501 0.054 Uiso 1 1 calc R . .
H7C H 0.6568 0.3724 0.8608 0.054 Uiso 1 1 calc R . .
C8 C 0.2997(6) 0.3905(4) 1.0168(3) 0.0337(10) Uani 1 1 d . . .
H8A H 0.3607 0.4409 1.0546 0.051 Uiso 1 1 calc R . .
H8B H 0.3540 0.3026 1.0400 0.051 Uiso 1 1 calc R . .
H8C H 0.1672 0.4209 1.0365 0.051 Uiso 1 1 calc R . .
C9 C 0.2558(6) 0.5750(4) 0.8230(4) 0.0312(9) Uani 1 1 d . . .
H9A H 0.3280 0.6160 0.8634 0.047 Uiso 1 1 calc R . .
H9B H 0.1242 0.6140 0.8430 0.047 Uiso 1 1 calc R . .
H9C H 0.2748 0.5843 0.7427 0.047 Uiso 1 1 calc R . .
C10 C 0.0843(7) 0.1342(4) 0.9886(3) 0.0390(11) Uani 1 1 d . . .
H10A H -0.0498 0.1771 0.9868 0.059 Uiso 1 1 calc R . .
H10B H 0.1405 0.1838 1.0315 0.059 Uiso 1 1 calc R . .
H10C H 0.1098 0.0515 1.0238 0.059 Uiso 1 1 calc R . .
C11 C 0.4365(6) 0.0179(4) 0.8496(4) 0.0364(10) Uani 1 1 d . . .
H11A H 0.4483 -0.0682 0.8716 0.055 Uiso 1 1 calc R . .
H11B H 0.4956 0.0535 0.9045 0.055 Uiso 1 1 calc R . .
H11C H 0.4968 0.0177 0.7763 0.055 Uiso 1 1 calc R . .
C12 C 0.0634(6) 0.0320(4) 0.7567(3) 0.0310(9) Uani 1 1 d . . .
H12A H 0.0912 -0.0541 0.7845 0.046 Uiso 1 1 calc R . .
H12B H 0.1063 0.0307 0.6788 0.046 Uiso 1 1 calc R . .
H12C H -0.0704 0.0761 0.7620 0.046 Uiso 1 1 calc R . .

loop_
_atom_site_aniso_label
_atom_site_aniso_U_11
_atom_site_aniso_U_22
_atom_site_aniso_U_33
_atom_site_aniso_U_23
_atom_site_aniso_U_13
_atom_site_aniso_U_12
C2 0.027(4) 0.023(3) 0.025(3) 0.004(2) 0.000(2) -0.005(2)
C4 0.037(4) 0.025(4) 0.022(3) -0.002(3) 0.001(3) -0.012(3)
C22 0.020(5) 0.015(5) 0.026(5) 0.005(4) 0.002(4) -0.008(4)
C44 0.033(6) 0.031(7) 0.011(5) 0.003(4) -0.002(4) -0.018(5)
Si1 0.0180(5) 0.0207(5) 0.0145(5) 0.0022(4) 0.0011(4) -0.0042(4)
Si2 0.0181(5) 0.0203(5) 0.0145(5) 0.0009(4) 0.0006(4) -0.0067(4)
Si3 0.0204(5) 0.0251(6) 0.0217(6) -0.0008(4) -0.0017(4) -0.0099(4)
Si4 0.0401(7) 0.0216(6) 0.0147(5) -0.0014(4) 0.0036(4) -0.0128(5)
N1 0.0330(18) 0.0266(17) 0.0179(17) 0.0033(13) 0.0050(13) 0.0007(14)
O1 0.0314(15) 0.0190(13) 0.0235(14) 0.0030(11) 0.0069(11) -0.0050(11)
O2 0.0268(14) 0.0345(15) 0.0197(14) -0.0051(11) -0.0010(11) -0.0092(12)
O3 0.0209(13) 0.0282(14) 0.0191(14) 0.0019(11) 0.0013(10) -0.0014(11)
C1 0.028(2) 0.0259(19) 0.0194(19) 0.0101(15) -0.0020(15) -0.0095(16)
C3 0.063(3) 0.026(2) 0.021(2) 0.0003(17) -0.0111(19) -0.018(2)
C5 0.028(2) 0.055(3) 0.037(3) 0.016(2) 0.0157(19) 0.009(2)
C6 0.025(2) 0.107(5) 0.024(2) -0.001(3) 0.0050(18) 0.007(3)
C7 0.0178(19) 0.039(2) 0.052(3) -0.006(2) 0.0000(18) -0.0116(17)
C8 0.041(2) 0.045(3) 0.023(2) -0.0034(18) -0.0065(17) -0.023(2)
C9 0.031(2) 0.028(2) 0.038(2) 0.0014(18) -0.0045(18) -0.0153(17)
C10 0.069(3) 0.040(2) 0.019(2) -0.0031(18) 0.011(2) -0.034(2)
C11 0.051(3) 0.025(2) 0.025(2) 0.0010(17) -0.0082(18) -0.0003(18)
C12 0.042(2) 0.031(2) 0.026(2) -0.0066(17) 0.0059(17) -0.0201(19)

loop_
_atom_type_symbol
_atom_type_description
_atom_type_scat_dispersion_real
_atom_type_scat_dispersion_imag
_atom_type_scat_source
C C 0.0033 0.0016 'International Tables Vol C Tables 4.2.6.8 and 6.1.1.4'
H H 0.0000 0.0000 'International Tables Vol C Tables 4.2.6.8 and 6.1.1.4'
N N 0.0061 0.0033 'International Tables Vol C Tables 4.2.6.8 and 6.1.1.4'
O O 0.0106 0.0060 'International Tables Vol C Tables 4.2.6.8 and 6.1.1.4'
Si Si 0.0817 0.0704 'International Tables Vol C Tables 4.2.6.8 and 6.1.1.4'

loop_
_geom_angle_atom_site_label_1
_geom_angle_atom_site_label_2
_geom_angle_atom_site_label_3
_geom_angle
N1 C2 C1 103.9(4)
C3 C4 N1 106.1(4)
C1 C22 N1 103.2(6)
N1 C44 C3 104.8(7)
O1 Si1 O2 120.43(15)
O1 Si1 O3 118.68(14)
O2 Si1 O3 116.61(15)
O1 Si1 N1 83.07(13)
O2 Si1 N1 82.91(14)
O3 Si1 N1 83.28(13)
O1 Si1 Si2 96.09(10)
O2 Si1 Si2 96.63(10)
O3 Si1 Si2 98.06(10)
N1 Si1 Si2 178.64(10)
Si4 Si2 Si3 110.43(6)
Si4 Si2 Si1 112.66(5)
Si3 Si2 Si1 110.45(5)
C7 Si3 C9 110.2(2)
C7 Si3 C8 108.4(2)
C9 Si3 C8 108.1(2)
C7 Si3 Si2 108.72(15)
C9 Si3 Si2 108.90(14)
C8 Si3 Si2 112.57(13)
C10 Si4 C12 109.8(2)
C10 Si4 C11 107.8(2)
C12 Si4 C11 109.3(2)
C10 Si4 Si2 111.41(15)
C12 Si4 Si2 110.54(14)
C11 Si4 Si2 108.01(15)
C44 N1 C6 133.0(6)
C44 N1 C2 69.4(6)
C6 N1 C2 126.5(4)
C44 N1 C4 39.9(5)
C6 N1 C4 104.4(4)
C2 N1 C4 109.2(4)
C44 N1 C22 112.0(6)
C6 N1 C22 87.7(5)
C2 N1 C22 44.4(4)
C4 N1 C22 148.7(5)
C44 N1 Si1 110.4(5)
C6 N1 Si1 106.2(3)
C2 N1 Si1 105.8(3)
C4 N1 Si1 102.3(3)
C22 N1 Si1 101.8(4)
C1 O1 Si1 123.2(2)
C3 O2 Si1 123.2(3)
C5 O3 Si1 123.0(3)
C22 C1 O1 111.9(5)
C22 C1 C2 45.8(5)
O1 C1 C2 109.0(3)
C4 C3 O2 112.8(4)
C4 C3 C44 37.5(5)
O2 C3 C44 108.4(4)
O3 C5 C6 112.7(4)
N1 C6 C5 113.4(4)

loop_
_geom_bond_atom_site_label_1
_geom_bond_atom_site_label_2
_geom_bond_distance
C2 N1 1.448(7)
C2 C1 1.584(7)
C4 C3 1.394(8)
C4 N1 1.584(7)
C22 C1 1.412(10)
C22 N1 1.632(9)
C44 N1 1.322(10)
C44 C3 1.675(11)
Si1 O1 1.674(3)
Si1 O2 1.676(3)
Si1 O3 1.677(3)
Si1 N1 2.153(3)
Si1 Si2 2.3568(16)
Si2 Si4 2.3268(16)
Si2 Si3 2.3334(15)
Si3 C7 1.876(4)
Si3 C9 1.877(4)
Si3 C8 1.885(4)
Si4 C10 1.877(4)
Si4 C12 1.877(4)
Si4 C11 1.880(4)
N1 C6 1.412(6)
O1 C1 1.429(4)
O2 C3 1.415(5)
O3 C5 1.410(5)
C5 C6 1.451(7)

loop_
_geom_torsion_atom_site_label_1
_geom_torsion_atom_site_label_2
_geom_torsion_atom_site_label_3
_geom_torsion_atom_site_label_4
_geom_torsion
O1 Si1 Si2 Si4 -177.06(11)
O2 Si1 Si2 Si4 61.26(11)
O3 Si1 Si2 Si4 -56.89(11)
N1 Si1 Si2 Si4 131(5)
O1 Si1 Si2 Si3 -53.04(11)
O2 Si1 Si2 Si3 -174.72(11)
O3 Si1 Si2 Si3 67.13(11)
N1 Si1 Si2 Si3 -105(5)
Si4 Si2 Si3 C7 77.33(17)
Si1 Si2 Si3 C7 -47.96(17)
Si4 Si2 Si3 C9 -162.62(15)
Si1 Si2 Si3 C9 72.08(16)
Si4 Si2 Si3 C8 -42.77(17)
Si1 Si2 Si3 C8 -168.06(16)
Si3 Si2 Si4 C10 61.91(19)
Si1 Si2 Si4 C10 -174.07(18)
Si3 Si2 Si4 C12 -175.77(14)
Si1 Si2 Si4 C12 -51.75(15)
Si3 Si2 Si4 C11 -56.29(16)
Si1 Si2 Si4 C11 67.74(15)
C3 C44 N1 C6 106.8(7)
C3 C44 N1 C2 -131.9(7)
C3 C44 N1 C4 52.7(6)
C3 C44 N1 C22 -144.8(6)
C3 C44 N1 Si1 -32.1(8)
C1 C2 N1 C44 144.1(6)
C1 C2 N1 C6 -87.0(6)
C1 C2 N1 C4 147.3(4)
C1 C2 N1 C22 -53.0(6)
C1 C2 N1 Si1 37.8(4)
C3 C4 N1 C44 -74.0(8)
C3 C4 N1 C6 143.7(4)
C3 C4 N1 C2 -78.6(5)
C3 C4 N1 C22 -106.4(9)
C3 C4 N1 Si1 33.2(5)
C1 C22 N1 C44 80.5(8)
C1 C22 N1 C6 -143.5(6)
C1 C22 N1 C2 63.2(6)
C1 C22 N1 C4 102.2(9)
C1 C22 N1 Si1 -37.5(6)
O1 Si1 N1 C44 -99.0(6)
O2 Si1 N1 C44 22.9(6)
O3 Si1 N1 C44 140.9(6)
Si2 Si1 N1 C44 -47(5)
O1 Si1 N1 C6 111.0(4)
O2 Si1 N1 C6 -127.0(4)
O3 Si1 N1 C6 -9.1(4)
Si2 Si1 N1 C6 163(5)
O1 Si1 N1 C2 -25.6(3)
O2 Si1 N1 C2 96.4(3)
O3 Si1 N1 C2 -145.7(3)
Si2 Si1 N1 C2 26(5)
O1 Si1 N1 C4 -139.9(3)
O2 Si1 N1 C4 -17.9(3)
O3 Si1 N1 C4 100.1(3)
Si2 Si1 N1 C4 -88(5)
O1 Si1 N1 C22 20.0(4)
O2 Si1 N1 C22 142.0(4)
O3 Si1 N1 C22 -100.0(4)
Si2 Si1 N1 C22 72(5)
O2 Si1 O1 C1 -75.0(3)
O3 Si1 O1 C1 81.0(3)
N1 Si1 O1 C1 2.6(3)
Si2 Si1 O1 C1 -176.4(3)
O1 Si1 O2 C3 76.1(3)
O3 Si1 O2 C3 -80.4(3)
N1 Si1 O2 C3 -1.6(3)
Si2 Si1 O2 C3 177.1(3)
O1 Si1 O3 C5 -74.9(4)
O2 Si1 O3 C5 82.0(4)
N1 Si1 O3 C5 3.4(4)
Si2 Si1 O3 C5 -176.4(3)
N1 C22 C1 O1 42.9(7)
N1 C22 C1 C2 -52.8(5)
Si1 O1 C1 C22 -29.7(6)
Si1 O1 C1 C2 19.3(4)
N1 C2 C1 C22 64.3(6)
N1 C2 C1 O1 -38.1(5)
N1 C4 C3 O2 -37.7(6)
N1 C4 C3 C44 53.1(6)
Si1 O2 C3 C4 24.8(5)
Si1 O2 C3 C44 -15.1(6)
N1 C44 C3 C4 -72.1(8)
N1 C44 C3 O2 31.6(8)
Si1 O3 C5 C6 3.1(7)
C44 N1 C6 C5 -127.5(8)
C2 N1 C6 C5 137.3(6)
C4 N1 C6 C5 -95.0(6)
C22 N1 C6 C5 114.2(6)
Si1 N1 C6 C5 12.6(6)
O3 C5 C6 N1 -11.3(8)
